data_7709986
loop_
_publ_author_name
'Wang, Zhen-Feng'
'Wei, Qiao-Chang'
'Li, Jin-Xian'
'Zhou, Zhen'
'Zhang, Shuhua'

_publ_section_title
;
 A new class of nickel(II) oxyquinoline-bipyridine complexes as potent
 anticancer agents induces apoptosis and autophagy in A549/DDP tumor cells
 through mitophagy pathways
;
_journal_name_full 'Dalton Transactions'
_journal_paper_doi 10.1039/D2DT00669C
_journal_year 2022
_chemical_formula_moiety 'C30 H22 Cl2 N4 Ni O4, 2(C H4 O)'
_chemical_formula_sum 'C32 H30 Cl2 N4 Ni O6'
_chemical_formula_weight 696.21
_space_group_crystal_system triclinic
_space_group_IT_number 2
_space_group_name_Hall '-P 1'
_space_group_name_H-M_alt 'P -1'
_atom_sites_solution_hydrogens geom
_atom_sites_solution_primary iterative
_audit_creation_date 2019-04-06
_audit_creation_method
;
Olex2 1.2
(compiled 2017.08.10 svn.r3458 for OlexSys, GUI svn.r5381)
;
_audit_update_record
;
2022-04-02 deposited with the CCDC.	2022-04-11 downloaded from the CCDC.
;
_cell_angle_alpha 89.092(7)
_cell_angle_beta 72.122(7)
_cell_angle_gamma 69.927(7)
_cell_formula_units_Z 2
_cell_length_a 10.482(2)
_cell_length_b 11.840(3)
_cell_length_c 14.351(3)
_cell_measurement_reflns_used 9878
_cell_measurement_temperature 293(2)
_cell_measurement_theta_max 26.683
_cell_measurement_theta_min 2.998
_cell_volume 1584.1(6)
_computing_cell_refinement 'Bruker SMART'
_computing_data_collection 'Bruker SMART'
_computing_data_reduction 'Bruker SAINT'
_computing_molecular_graphics 'Olex2 (Dolomanov et al., 2009)'
_computing_publication_material 'Olex2 (Dolomanov et al., 2009)'
_computing_structure_refinement 'XL (Sheldrick, 2008)'
_computing_structure_solution
;
Superflip (Palatinus & Chapuis, 2007;Palatinus & van der Lee, 2008;
Palatinus et al., 2012)
;
_diffrn_ambient_temperature 293(2)
_diffrn_measured_fraction_theta_full 0.998
_diffrn_measured_fraction_theta_max 0.997
_diffrn_measurement_device_type 'CCD area detector'
_diffrn_measurement_method 'phi and omega scans'
_diffrn_radiation_monochromator graphite
_diffrn_radiation_type MoK\a
_diffrn_radiation_wavelength 0.71073
_diffrn_reflns_av_R_equivalents 0.0376
_diffrn_reflns_av_unetI/netI 0.0378
_diffrn_reflns_Laue_measured_fraction_full 0.998
_diffrn_reflns_Laue_measured_fraction_max 0.997
_diffrn_reflns_limit_h_max 13
_diffrn_reflns_limit_h_min -13
_diffrn_reflns_limit_k_max 15
_diffrn_reflns_limit_k_min -15
_diffrn_reflns_limit_l_max 18
_diffrn_reflns_limit_l_min -18
_diffrn_reflns_number 33159
_diffrn_reflns_point_group_measured_fraction_full 0.998
_diffrn_reflns_point_group_measured_fraction_max 0.997
_diffrn_reflns_theta_full 25.242
_diffrn_reflns_theta_max 27.484
_diffrn_reflns_theta_min 3.020
_exptl_absorpt_coefficient_mu 0.832
_exptl_absorpt_correction_T_max 0.7456
_exptl_absorpt_correction_T_min 0.5895
_exptl_absorpt_correction_type multi-scan
_exptl_absorpt_process_details
;
SADABS-2016/2 (Bruker,2016/2) was used for absorption correction.
wR2(int) was 0.0760 before and 0.0526 after correction.
The Ratio of minimum to maximum transmission is 0.7906.
The \l/2 correction factor is Not present.
;
_exptl_crystal_colour green
_exptl_crystal_density_diffrn 1.460
_exptl_crystal_description block
_exptl_crystal_F_000 720
_exptl_crystal_size_max 0.3
_exptl_crystal_size_mid 0.22
_exptl_crystal_size_min 0.1
_refine_diff_density_max 0.574
_refine_diff_density_min -0.626
_refine_diff_density_rms 0.050
_refine_ls_extinction_method none
_refine_ls_goodness_of_fit_ref 1.028
_refine_ls_hydrogen_treatment constr
_refine_ls_matrix_type full
_refine_ls_number_parameters 412
_refine_ls_number_reflns 7257
_refine_ls_number_restraints 18
_refine_ls_restrained_S_all 1.157
_refine_ls_R_factor_all 0.0676
_refine_ls_R_factor_gt 0.0433
_refine_ls_shift/su_max 0.000
_refine_ls_shift/su_mean 0.000
_refine_ls_structure_factor_coef Fsqd
_refine_ls_weighting_details 'w=1/[\s^2^(Fo^2^)+(0.0460P)^2^+0.7380P] where P=(Fo^2^+2Fc^2^)/3'
_refine_ls_weighting_scheme calc
_refine_ls_wR_factor_gt 0.0978
_refine_ls_wR_factor_ref 0.1078
_reflns_Friedel_coverage 0.000
_reflns_number_gt 5434
_reflns_number_total 7257
_reflns_threshold_expression 'I > 2\s(I)'
_cod_data_source_file d2dt00669c2.cif
_cod_data_source_block Ni22
_cod_database_code 7709986
_shelx_shelxl_version_number 2016/6
_shelx_space_group_comment
;
The symmetry employed for this shelxl refinement is uniquely defined
by the following loop, which should always be used as a source of
symmetry information in preference to the above space-group names.
They are only intended as comments.
;
_shelx_estimated_absorpt_t_max 0.921
_shelx_estimated_absorpt_t_min 0.789
_olex2_refinement_description
;
1. Fixed Uiso
 At 1.2 times of:
  All C(H) groups
 At 1.5 times of:
  All C(H,H,H) groups, All O(H) groups
2. Restrained distances
 O3-O4
 1.86 with sigma of 0.02
 O3-H3A
 0.82 with sigma of 0.02
 H6-O5 = H3A-O4
 1.871 with sigma of 0.02
 O3-C31
 1.41 with sigma of 0.02
3. Rigid bond restraints
 C31, O3
 with sigma for 1-2 distances of 0.01 and sigma for 1-3 distances of 0.02
4. Uiso/Uaniso restraints and constraints
Uanis(O3) \\sim Ueq, Uanis(C31) \\sim Ueq: with sigma of 0.01 and sigma for
terminal atoms of 0.02
5.a Aromatic/amide H refined with riding coordinates:
 C26(H26), C30(H30), C19(H19), C23(H23), C7(H7), C20(H20), C12(H12), C8(H8),
 C1(H1), C3(H3), C10(H10), C2(H2), C29(H29), C11(H11), C16(H16), C17(H17)
5.b Idealised Me refined as rotating group:
 C22(H22A,H22B,H22C), C28(H28A,H28B,H28C), C32(H32A,H32B,H32C), C31(H31A,H31B,
 H31C)
5.c Idealised tetrahedral OH refined as rotating group:
 O6(H6), O3(H3A)
;
_olex2_submission_special_instructions 'No special instructions were received'

loop_
_space_group_symop_operation_xyz
'x, y, z'
'-x, -y, -z'

loop_
_atom_site_label
_atom_site_type_symbol
_atom_site_fract_x
_atom_site_fract_y
_atom_site_fract_z
_atom_site_U_iso_or_equiv
_atom_site_adp_type
_atom_site_occupancy
_atom_site_site_symmetry_order
_atom_site_calc_flag
_atom_site_refinement_flags_posn
_atom_site_refinement_flags_adp
_atom_site_refinement_flags_occupancy
_atom_site_disorder_assembly
_atom_site_disorder_group
Ni1 Ni 0.65461(3) 0.20101(3) 0.20045(2) 0.03912(10) Uani 1 1 d . . . . .
Cl1 Cl 0.27014(10) -0.13274(9) 0.46487(7) 0.0859(3) Uani 1 1 d . . . . .
Cl2 Cl 1.06504(10) 0.32533(9) 0.45100(7) 0.0927(3) Uani 1 1 d . . . . .
O5 O 0.63526(17) 0.36660(14) 0.25651(12) 0.0466(4) Uani 1 1 d D . . . .
O4 O 0.67352(18) 0.02863(15) 0.15966(11) 0.0494(4) Uani 1 1 d D . . . .
O1 O 0.9371(2) 0.3073(2) -0.21924(14) 0.0768(6) Uani 1 1 d . . . . .
N4 N 0.48649(19) 0.27990(17) 0.14339(13) 0.0415(4) Uani 1 1 d . . . . .
N3 N 0.76355(19) 0.22535(17) 0.05967(13) 0.0406(4) Uani 1 1 d . . . . .
N1 N 0.5269(2) 0.16528(17) 0.33126(13) 0.0417(4) Uani 1 1 d . . . . .
O2 O 0.17485(18) 0.43725(18) 0.01437(14) 0.0654(5) Uani 1 1 d . . . . .
N2 N 0.8292(2) 0.15031(17) 0.25275(13) 0.0426(4) Uani 1 1 d . . . . .
O6 O 0.4284(2) 0.57159(18) 0.24796(16) 0.0732(6) Uani 1 1 d . . . . .
H6 H 0.499577 0.513574 0.247244 0.110 Uiso 1 1 calc DGR . . . .
C5 C 0.5043(2) 0.0605(2) 0.31959(16) 0.0403(5) Uani 1 1 d . . . . .
C14 C 0.8362(2) 0.2461(2) 0.29980(15) 0.0390(5) Uani 1 1 d . . . . .
C6 C 0.5838(2) -0.0095(2) 0.22530(17) 0.0428(5) Uani 1 1 d . . . . .
C24 C 0.6822(2) 0.27946(19) 0.00338(16) 0.0373(5) Uani 1 1 d . . . . .
C4 C 0.4095(2) 0.0223(2) 0.39534(18) 0.0466(6) Uani 1 1 d . . . . .
C15 C 0.7296(2) 0.3615(2) 0.30041(16) 0.0419(5) Uani 1 1 d . . . . .
C13 C 0.9409(2) 0.2322(2) 0.34638(17) 0.0464(6) Uani 1 1 d . . . . .
C25 C 0.5250(2) 0.30847(19) 0.05069(16) 0.0373(5) Uani 1 1 d . . . . .
C26 C 0.4264(2) 0.3617(2) 0.00216(17) 0.0429(5) Uani 1 1 d . . . . .
H26 H 0.456504 0.380332 -0.062241 0.052 Uiso 1 1 calc R . . . .
C30 C 0.3462(2) 0.3049(2) 0.18997(18) 0.0508(6) Uani 1 1 d . . . . .
H30 H 0.318302 0.285676 0.254388 0.061 Uiso 1 1 calc R . . . .
C19 C 0.9051(2) 0.1983(2) 0.02171(18) 0.0488(6) Uani 1 1 d . . . . .
H19 H 0.961711 0.160310 0.060002 0.059 Uiso 1 1 calc R . . . .
C23 C 0.7405(2) 0.3068(2) -0.08975(17) 0.0461(5) Uani 1 1 d . . . . .
H23 H 0.682132 0.343743 -0.127216 0.055 Uiso 1 1 calc R . . . .
O3 O 0.7803(3) -0.0627(4) -0.0320(2) 0.1602(17) Uani 1 1 d D U . . .
H3A H 0.737536 -0.042000 0.026821 0.240 Uiso 1 1 calc DGR . . . .
C7 C 0.5595(3) -0.1152(2) 0.2113(2) 0.0544(6) Uani 1 1 d . . . . .
H7 H 0.608732 -0.163078 0.151644 0.065 Uiso 1 1 calc R . . . .
C22 C 1.0832(3) 0.2931(4) -0.2590(3) 0.0899(11) Uani 1 1 d . . . . .
H22A H 1.100825 0.321394 -0.323128 0.135 Uiso 1 1 calc GR . . . .
H22B H 1.141257 0.209292 -0.264102 0.135 Uiso 1 1 calc GR . . . .
H22C H 1.106979 0.339124 -0.216778 0.135 Uiso 1 1 calc GR . . . .
C21 C 0.8881(3) 0.2784(2) -0.12717(17) 0.0489(6) Uani 1 1 d . . . . .
C27 C 0.2819(2) 0.3864(2) 0.05212(19) 0.0490(6) Uani 1 1 d . . . . .
C20 C 0.9719(2) 0.2229(2) -0.06976(18) 0.0515(6) Uani 1 1 d . . . . .
H20 H 1.070879 0.202893 -0.092832 0.062 Uiso 1 1 calc R . . . .
C12 C 1.0377(3) 0.1142(3) 0.3429(2) 0.0615(7) Uani 1 1 d . . . . .
H12 H 1.108155 0.100642 0.372689 0.074 Uiso 1 1 calc R . . . .
C8 C 0.4628(3) -0.1512(3) 0.2849(2) 0.0602(7) Uani 1 1 d . . . . .
H8 H 0.447669 -0.221764 0.272942 0.072 Uiso 1 1 calc R . . . .
C1 C 0.4648(3) 0.2309(2) 0.41730(17) 0.0486(6) Uani 1 1 d . . . . .
H1 H 0.480829 0.302217 0.424854 0.058 Uiso 1 1 calc R . . . .
C3 C 0.3466(3) 0.0951(3) 0.48700(18) 0.0556(7) Uani 1 1 d . . . . .
H3 H 0.285418 0.073085 0.539930 0.067 Uiso 1 1 calc R . . . .
C28 C 0.2098(3) 0.4713(3) -0.0836(2) 0.0630(7) Uani 1 1 d . . . . .
H28A H 0.270599 0.400827 -0.128705 0.094 Uiso 1 1 calc GR . . . .
H28B H 0.258850 0.527376 -0.088051 0.094 Uiso 1 1 calc GR . . . .
H28C H 0.123311 0.508746 -0.099731 0.094 Uiso 1 1 calc GR . . . .
C9 C 0.3899(3) -0.0845(3) 0.3743(2) 0.0566(7) Uani 1 1 d . . . . .
C10 C 0.9223(3) 0.0421(2) 0.2510(2) 0.0568(7) Uani 1 1 d . . . . .
H10 H 0.917610 -0.022982 0.218511 0.068 Uiso 1 1 calc R . . . .
C18 C 0.9375(3) 0.3370(3) 0.3933(2) 0.0562(7) Uani 1 1 d . . . . .
C2 C 0.3755(3) 0.1962(3) 0.49741(18) 0.0559(7) Uani 1 1 d . . . . .
H2 H 0.335980 0.242588 0.557871 0.067 Uiso 1 1 calc R . . . .
C29 C 0.2421(3) 0.3570(3) 0.1478(2) 0.0577(7) Uani 1 1 d . . . . .
H29 H 0.146085 0.372443 0.182923 0.069 Uiso 1 1 calc R . . . .
C11 C 1.0283(3) 0.0205(3) 0.2962(2) 0.0679(8) Uani 1 1 d . . . . .
H11 H 1.091708 -0.057602 0.294092 0.082 Uiso 1 1 calc R . . . .
C16 C 0.7329(3) 0.4600(2) 0.3488(2) 0.0563(7) Uani 1 1 d . . . . .
H16 H 0.665461 0.536155 0.350664 0.068 Uiso 1 1 calc R . . . .
C17 C 0.8364(3) 0.4468(3) 0.3949(2) 0.0633(7) Uani 1 1 d . . . . .
H17 H 0.836046 0.514398 0.427266 0.076 Uiso 1 1 calc R . . . .
C32 C 0.3152(4) 0.5791(3) 0.3339(3) 0.0906(11) Uani 1 1 d . . . . .
H32A H 0.281766 0.514008 0.329613 0.136 Uiso 1 1 calc GR . . . .
H32B H 0.238249 0.654880 0.341102 0.136 Uiso 1 1 calc GR . . . .
H32C H 0.348305 0.573588 0.389816 0.136 Uiso 1 1 calc GR . . . .
C31 C 0.6907(5) -0.0288(5) -0.0803(3) 0.1197(15) Uani 1 1 d D U . . .
H31A H 0.732874 -0.073191 -0.144261 0.180 Uiso 1 1 calc GR . . . .
H31B H 0.667340 0.056005 -0.087084 0.180 Uiso 1 1 calc GR . . . .
H31C H 0.605042 -0.044095 -0.045427 0.180 Uiso 1 1 calc GR . . . .

loop_
_atom_site_aniso_label
_atom_site_aniso_U_11
_atom_site_aniso_U_22
_atom_site_aniso_U_33
_atom_site_aniso_U_23
_atom_site_aniso_U_13
_atom_site_aniso_U_12
Ni1 0.03821(16) 0.04338(18) 0.03637(16) 0.00531(12) -0.01428(12) -0.01326(13)
Cl1 0.0896(6) 0.1068(7) 0.0828(6) 0.0408(5) -0.0261(5) -0.0638(5)
Cl2 0.0841(6) 0.1171(7) 0.1049(7) 0.0038(5) -0.0639(5) -0.0396(5)
O5 0.0479(9) 0.0408(9) 0.0557(10) 0.0067(7) -0.0279(8) -0.0115(7)
O4 0.0543(10) 0.0499(10) 0.0407(9) -0.0017(7) -0.0084(8) -0.0202(8)
O1 0.0506(11) 0.1166(18) 0.0542(12) 0.0306(11) -0.0065(9) -0.0289(11)
N4 0.0371(10) 0.0496(11) 0.0378(10) 0.0053(8) -0.0122(8) -0.0154(9)
N3 0.0333(9) 0.0466(11) 0.0397(10) 0.0048(8) -0.0121(8) -0.0110(8)
N1 0.0422(10) 0.0450(11) 0.0372(10) 0.0068(8) -0.0159(8) -0.0120(9)
O2 0.0396(9) 0.0885(14) 0.0730(13) 0.0290(11) -0.0277(9) -0.0208(9)
N2 0.0412(10) 0.0431(11) 0.0406(10) 0.0054(8) -0.0153(8) -0.0096(9)
O6 0.0698(13) 0.0583(12) 0.0800(14) 0.0196(10) -0.0290(12) -0.0050(10)
C5 0.0374(11) 0.0460(13) 0.0391(12) 0.0097(9) -0.0187(10) -0.0114(10)
C14 0.0377(11) 0.0455(13) 0.0342(11) 0.0080(9) -0.0115(9) -0.0155(10)
C6 0.0425(12) 0.0439(13) 0.0430(13) 0.0071(10) -0.0189(11) -0.0122(10)
C24 0.0356(11) 0.0364(11) 0.0386(12) 0.0022(9) -0.0129(9) -0.0104(9)
C4 0.0398(12) 0.0555(15) 0.0462(14) 0.0170(11) -0.0206(11) -0.0133(11)
C15 0.0428(12) 0.0460(13) 0.0408(12) 0.0105(10) -0.0173(10) -0.0173(10)
C13 0.0393(12) 0.0624(16) 0.0413(13) 0.0132(11) -0.0175(10) -0.0187(11)
C25 0.0332(11) 0.0379(12) 0.0394(12) 0.0013(9) -0.0121(9) -0.0103(9)
C26 0.0384(12) 0.0486(13) 0.0421(13) 0.0084(10) -0.0149(10) -0.0143(10)
C30 0.0385(12) 0.0664(16) 0.0440(14) 0.0113(11) -0.0092(11) -0.0182(12)
C19 0.0369(12) 0.0570(15) 0.0487(14) 0.0074(11) -0.0167(11) -0.0094(11)
C23 0.0391(12) 0.0541(14) 0.0422(13) 0.0083(10) -0.0143(10) -0.0121(11)
O3 0.0811(18) 0.243(4) 0.088(2) -0.056(2) -0.0401(16) 0.039(2)
C7 0.0611(16) 0.0485(15) 0.0570(16) 0.0036(12) -0.0234(13) -0.0196(13)
C22 0.0596(19) 0.120(3) 0.077(2) 0.031(2) 0.0003(17) -0.0362(19)
C21 0.0433(13) 0.0555(15) 0.0407(13) 0.0063(11) -0.0060(11) -0.0154(11)
C27 0.0387(12) 0.0543(15) 0.0573(15) 0.0116(11) -0.0228(11) -0.0142(11)
C20 0.0319(12) 0.0624(16) 0.0514(15) 0.0041(12) -0.0084(11) -0.0103(11)
C12 0.0463(14) 0.0738(19) 0.0623(17) 0.0089(14) -0.0280(13) -0.0097(13)
C8 0.0683(18) 0.0536(16) 0.076(2) 0.0180(14) -0.0366(16) -0.0310(14)
C1 0.0473(13) 0.0520(14) 0.0419(13) 0.0010(11) -0.0156(11) -0.0109(11)
C3 0.0430(14) 0.0728(19) 0.0442(14) 0.0183(13) -0.0116(11) -0.0149(13)
C28 0.0550(16) 0.0728(19) 0.0646(18) 0.0141(14) -0.0344(14) -0.0140(14)
C9 0.0542(15) 0.0652(17) 0.0608(17) 0.0264(14) -0.0246(13) -0.0294(14)
C10 0.0579(16) 0.0463(15) 0.0585(16) -0.0012(12) -0.0232(13) -0.0051(12)
C18 0.0543(15) 0.0713(18) 0.0582(16) 0.0103(13) -0.0304(13) -0.0300(14)
C2 0.0490(14) 0.0678(18) 0.0390(13) 0.0020(12) -0.0113(11) -0.0087(13)
C29 0.0308(12) 0.0763(19) 0.0602(16) 0.0132(14) -0.0109(11) -0.0154(12)
C11 0.0557(17) 0.0580(17) 0.075(2) 0.0060(14) -0.0292(15) 0.0055(14)
C16 0.0650(17) 0.0423(14) 0.0701(17) 0.0099(12) -0.0352(14) -0.0176(12)
C17 0.0782(19) 0.0625(18) 0.0676(18) 0.0054(14) -0.0360(16) -0.0362(16)
C32 0.082(2) 0.080(2) 0.092(3) 0.0002(19) -0.020(2) -0.0146(19)
C31 0.125(4) 0.168(5) 0.082(3) 0.005(3) -0.040(3) -0.065(3)

loop_
_atom_type_symbol
_atom_type_description
_atom_type_scat_dispersion_real
_atom_type_scat_dispersion_imag
_atom_type_scat_source
C C 0.0033 0.0016 'International Tables Vol C Tables 4.2.6.8 and 6.1.1.4'
H H 0.0000 0.0000 'International Tables Vol C Tables 4.2.6.8 and 6.1.1.4'
Cl Cl 0.1484 0.1585 'International Tables Vol C Tables 4.2.6.8 and 6.1.1.4'
N N 0.0061 0.0033 'International Tables Vol C Tables 4.2.6.8 and 6.1.1.4'
Ni Ni 0.3393 1.1124 'International Tables Vol C Tables 4.2.6.8 and 6.1.1.4'
O O 0.0106 0.0060 'International Tables Vol C Tables 4.2.6.8 and 6.1.1.4'

loop_
_geom_angle_atom_site_label_1
_geom_angle_atom_site_label_2
_geom_angle_atom_site_label_3
_geom_angle
_geom_angle_site_symmetry_1
_geom_angle_site_symmetry_3
_geom_angle_publ_flag
O5 Ni1 O4 173.54(6) . . ?
O5 Ni1 N4 91.59(7) . . ?
O5 Ni1 N3 92.64(7) . . ?
O5 Ni1 N1 94.22(7) . . ?
O5 Ni1 N2 79.90(7) . . ?
O4 Ni1 N4 92.58(7) . . ?
O4 Ni1 N3 93.04(7) . . ?
O4 Ni1 N1 80.49(7) . . ?
O4 Ni1 N2 96.37(7) . . ?
N3 Ni1 N4 78.30(7) . . ?
N3 Ni1 N1 170.67(7) . . ?
N3 Ni1 N2 96.71(7) . . ?
N1 Ni1 N4 95.18(7) . . ?
N1 Ni1 N2 90.71(7) . . ?
N2 Ni1 N4 170.00(7) . . ?
C15 O5 Ni1 113.73(14) . . ?
C6 O4 Ni1 112.08(14) . . ?
C21 O1 C22 119.0(2) . . ?
C25 N4 Ni1 115.62(14) . . ?
C25 N4 C30 117.54(19) . . ?
C30 N4 Ni1 126.84(16) . . ?
C24 N3 Ni1 116.23(14) . . ?
C19 N3 Ni1 125.99(16) . . ?
C19 N3 C24 117.68(19) . . ?
C5 N1 Ni1 111.31(14) . . ?
C1 N1 Ni1 129.14(17) . . ?
C1 N1 C5 119.5(2) . . ?
C27 O2 C28 118.59(19) . . ?
C14 N2 Ni1 111.89(14) . . ?
C10 N2 Ni1 129.10(18) . . ?
C10 N2 C14 118.9(2) . . ?
C32 O6 H6 109.5 . . ?
N1 C5 C6 115.8(2) . . ?
N1 C5 C4 122.1(2) . . ?
C4 C5 C6 122.1(2) . . ?
N2 C14 C15 115.98(19) . . ?
N2 C14 C13 122.0(2) . . ?
C13 C14 C15 122.0(2) . . ?
O4 C6 C5 119.1(2) . . ?
O4 C6 C7 124.4(2) . . ?
C7 C6 C5 116.5(2) . . ?
N3 C24 C25 114.88(19) . . ?
N3 C24 C23 122.2(2) . . ?
C23 C24 C25 122.9(2) . . ?
C5 C4 C3 116.2(2) . . ?
C9 C4 C5 117.5(2) . . ?
C9 C4 C3 126.2(2) . . ?
O5 C15 C14 118.3(2) . . ?
O5 C15 C16 124.5(2) . . ?
C16 C15 C14 117.2(2) . . ?
C12 C13 C14 116.9(2) . . ?
C18 C13 C14 117.2(2) . . ?
C18 C13 C12 125.9(2) . . ?
N4 C25 C24 114.91(18) . . ?
N4 C25 C26 122.80(19) . . ?
C26 C25 C24 122.3(2) . . ?
C25 C26 H26 120.8 . . ?
C25 C26 C27 118.4(2) . . ?
C27 C26 H26 120.8 . . ?
N4 C30 H30 118.2 . . ?
N4 C30 C29 123.5(2) . . ?
C29 C30 H30 118.2 . . ?
N3 C19 H19 118.0 . . ?
N3 C19 C20 124.1(2) . . ?
C20 C19 H19 118.0 . . ?
C24 C23 H23 120.5 . . ?
C24 C23 C21 118.9(2) . . ?
C21 C23 H23 120.5 . . ?
C31 O3 H3A 109.5 . . ?
C6 C7 H7 119.3 . . ?
C6 C7 C8 121.5(2) . . ?
C8 C7 H7 119.3 . . ?
O1 C22 H22A 109.5 . . ?
O1 C22 H22B 109.5 . . ?
O1 C22 H22C 109.5 . . ?
H22A C22 H22B 109.5 . . ?
H22A C22 H22C 109.5 . . ?
H22B C22 H22C 109.5 . . ?
O1 C21 C23 115.4(2) . . ?
O1 C21 C20 125.6(2) . . ?
C20 C21 C23 119.1(2) . . ?
O2 C27 C26 124.9(2) . . ?
O2 C27 C29 116.3(2) . . ?
C29 C27 C26 118.8(2) . . ?
C19 C20 C21 118.1(2) . . ?
C19 C20 H20 121.0 . . ?
C21 C20 H20 121.0 . . ?
C13 C12 H12 120.0 . . ?
C11 C12 C13 120.1(2) . . ?
C11 C12 H12 120.0 . . ?
C7 C8 H8 119.4 . . ?
C9 C8 C7 121.2(2) . . ?
C9 C8 H8 119.4 . . ?
N1 C1 H1 119.1 . . ?
N1 C1 C2 121.8(2) . . ?
C2 C1 H1 119.1 . . ?
C4 C3 H3 119.9 . . ?
C2 C3 C4 120.1(2) . . ?
C2 C3 H3 119.9 . . ?
O2 C28 H28A 109.5 . . ?
O2 C28 H28B 109.5 . . ?
O2 C28 H28C 109.5 . . ?
H28A C28 H28B 109.5 . . ?
H28A C28 H28C 109.5 . . ?
H28B C28 H28C 109.5 . . ?
C4 C9 Cl1 118.9(2) . . ?
C8 C9 Cl1 119.9(2) . . ?
C8 C9 C4 121.2(2) . . ?
N2 C10 H10 118.6 . . ?
N2 C10 C11 122.7(3) . . ?
C11 C10 H10 118.6 . . ?
C13 C18 Cl2 119.1(2) . . ?
C17 C18 Cl2 119.6(2) . . ?
C17 C18 C13 121.3(2) . . ?
C1 C2 H2 120.0 . . ?
C3 C2 C1 120.0(2) . . ?
C3 C2 H2 120.0 . . ?
C30 C29 C27 118.9(2) . . ?
C30 C29 H29 120.6 . . ?
C27 C29 H29 120.6 . . ?
C12 C11 C10 119.5(3) . . ?
C12 C11 H11 120.3 . . ?
C10 C11 H11 120.3 . . ?
C15 C16 H16 119.5 . . ?
C15 C16 C17 121.0(2) . . ?
C17 C16 H16 119.5 . . ?
C18 C17 C16 121.3(3) . . ?
C18 C17 H17 119.4 . . ?
C16 C17 H17 119.4 . . ?
O6 C32 H32A 109.5 . . ?
O6 C32 H32B 109.5 . . ?
O6 C32 H32C 109.5 . . ?
H32A C32 H32B 109.5 . . ?
H32A C32 H32C 109.5 . . ?
H32B C32 H32C 109.5 . . ?
O3 C31 H31A 109.5 . . ?
O3 C31 H31B 109.5 . . ?
O3 C31 H31C 109.5 . . ?
H31A C31 H31B 109.5 . . ?
H31A C31 H31C 109.5 . . ?
H31B C31 H31C 109.5 . . ?

loop_
_geom_bond_atom_site_label_1
_geom_bond_atom_site_label_2
_geom_bond_distance
_geom_bond_site_symmetry_2
_geom_bond_publ_flag
Ni1 O5 2.0516(16) . ?
Ni1 O4 2.0584(17) . ?
Ni1 N4 2.0928(18) . ?
Ni1 N3 2.0640(18) . ?
Ni1 N1 2.0776(19) . ?
Ni1 N2 2.0852(19) . ?
Cl1 C9 1.748(3) . ?
Cl2 C18 1.745(3) . ?
O5 C15 1.311(3) . ?
O4 C6 1.308(3) . ?
O1 C22 1.411(3) . ?
O1 C21 1.348(3) . ?
N4 C25 1.340(3) . ?
N4 C30 1.342(3) . ?
N3 C24 1.350(3) . ?
N3 C19 1.336(3) . ?
N1 C5 1.362(3) . ?
N1 C1 1.320(3) . ?
O2 C27 1.347(3) . ?
O2 C28 1.428(3) . ?
N2 C14 1.363(3) . ?
N2 C10 1.312(3) . ?
O6 H6 0.8200 . ?
O6 C32 1.403(4) . ?
C5 C6 1.443(3) . ?
C5 C4 1.415(3) . ?
C14 C15 1.436(3) . ?
C14 C13 1.415(3) . ?
C6 C7 1.389(3) . ?
C24 C25 1.492(3) . ?
C24 C23 1.373(3) . ?
C4 C3 1.421(4) . ?
C4 C9 1.401(4) . ?
C15 C16 1.382(3) . ?
C13 C12 1.408(4) . ?
C13 C18 1.404(4) . ?
C25 C26 1.389(3) . ?
C26 H26 0.9300 . ?
C26 C27 1.389(3) . ?
C30 H30 0.9300 . ?
C30 C29 1.367(3) . ?
C19 H19 0.9300 . ?
C19 C20 1.364(3) . ?
C23 H23 0.9300 . ?
C23 C21 1.391(3) . ?
O3 H3A 0.8200 . ?
O3 C31 1.286(5) . ?
C7 H7 0.9300 . ?
C7 C8 1.396(4) . ?
C22 H22A 0.9600 . ?
C22 H22B 0.9600 . ?
C22 H22C 0.9600 . ?
C21 C20 1.383(3) . ?
C27 C29 1.384(4) . ?
C20 H20 0.9300 . ?
C12 H12 0.9300 . ?
C12 C11 1.352(4) . ?
C8 H8 0.9300 . ?
C8 C9 1.367(4) . ?
C1 H1 0.9300 . ?
C1 C2 1.398(4) . ?
C3 H3 0.9300 . ?
C3 C2 1.353(4) . ?
C28 H28A 0.9600 . ?
C28 H28B 0.9600 . ?
C28 H28C 0.9600 . ?
C10 H10 0.9300 . ?
C10 C11 1.401(4) . ?
C18 C17 1.362(4) . ?
C2 H2 0.9300 . ?
C29 H29 0.9300 . ?
C11 H11 0.9300 . ?
C16 H16 0.9300 . ?
C16 C17 1.400(4) . ?
C17 H17 0.9300 . ?
C32 H32A 0.9600 . ?
C32 H32B 0.9600 . ?
C32 H32C 0.9600 . ?
C31 H31A 0.9600 . ?
C31 H31B 0.9600 . ?
C31 H31C 0.9600 . ?

loop_
_geom_torsion_atom_site_label_1
_geom_torsion_atom_site_label_2
_geom_torsion_atom_site_label_3
_geom_torsion_atom_site_label_4
_geom_torsion
_geom_torsion_site_symmetry_1
_geom_torsion_site_symmetry_2
_geom_torsion_site_symmetry_3
_geom_torsion_site_symmetry_4
_geom_torsion_publ_flag
Ni1 O5 C15 C14 3.1(3) . . . . ?
Ni1 O5 C15 C16 -176.09(19) . . . . ?
Ni1 O4 C6 C5 -9.7(2) . . . . ?
Ni1 O4 C6 C7 170.98(19) . . . . ?
Ni1 N4 C25 C24 -0.2(2) . . . . ?
Ni1 N4 C25 C26 -179.83(17) . . . . ?
Ni1 N4 C30 C29 179.8(2) . . . . ?
Ni1 N3 C24 C25 -2.7(2) . . . . ?
Ni1 N3 C24 C23 176.51(17) . . . . ?
Ni1 N3 C19 C20 -175.69(19) . . . . ?
Ni1 N1 C5 C6 6.6(2) . . . . ?
Ni1 N1 C5 C4 -173.75(16) . . . . ?
Ni1 N1 C1 C2 176.69(17) . . . . ?
Ni1 N2 C14 C15 -2.9(2) . . . . ?
Ni1 N2 C14 C13 176.29(17) . . . . ?
Ni1 N2 C10 C11 -174.8(2) . . . . ?
Cl2 C18 C17 C16 179.5(2) . . . . ?
O5 C15 C16 C17 179.2(2) . . . . ?
O4 C6 C7 C8 179.5(2) . . . . ?
O1 C21 C20 C19 -179.1(3) . . . . ?
N4 C25 C26 C27 0.1(3) . . . . ?
N4 C30 C29 C27 -0.2(4) . . . . ?
N3 C24 C25 N4 1.9(3) . . . . ?
N3 C24 C25 C26 -178.5(2) . . . . ?
N3 C24 C23 C21 -0.3(4) . . . . ?
N3 C19 C20 C21 -0.6(4) . . . . ?
N1 C5 C6 O4 2.1(3) . . . . ?
N1 C5 C6 C7 -178.5(2) . . . . ?
N1 C5 C4 C3 -4.4(3) . . . . ?
N1 C5 C4 C9 177.6(2) . . . . ?
N1 C1 C2 C3 -2.4(4) . . . . ?
O2 C27 C29 C30 179.9(2) . . . . ?
N2 C14 C15 O5 -0.1(3) . . . . ?
N2 C14 C15 C16 179.2(2) . . . . ?
N2 C14 C13 C12 -0.6(3) . . . . ?
N2 C14 C13 C18 -179.6(2) . . . . ?
N2 C10 C11 C12 -0.7(5) . . . . ?
C5 N1 C1 C2 -0.2(3) . . . . ?
C5 C6 C7 C8 0.2(3) . . . . ?
C5 C4 C3 C2 1.7(3) . . . . ?
C5 C4 C9 Cl1 -178.39(17) . . . . ?
C5 C4 C9 C8 1.8(4) . . . . ?
C14 N2 C10 C11 0.4(4) . . . . ?
C14 C15 C16 C17 0.1(4) . . . . ?
C14 C13 C12 C11 0.3(4) . . . . ?
C14 C13 C18 Cl2 -179.50(18) . . . . ?
C14 C13 C18 C17 0.9(4) . . . . ?
C6 C5 C4 C3 175.3(2) . . . . ?
C6 C5 C4 C9 -2.8(3) . . . . ?
C6 C7 C8 C9 -1.1(4) . . . . ?
C24 N3 C19 C20 0.6(4) . . . . ?
C24 C25 C26 C27 -179.5(2) . . . . ?
C24 C23 C21 O1 179.6(2) . . . . ?
C24 C23 C21 C20 0.4(4) . . . . ?
C4 C5 C6 O4 -177.6(2) . . . . ?
C4 C5 C6 C7 1.8(3) . . . . ?
C4 C3 C2 C1 1.5(4) . . . . ?
C15 C14 C13 C12 178.5(2) . . . . ?
C15 C14 C13 C18 -0.4(3) . . . . ?
C15 C16 C17 C18 0.4(4) . . . . ?
C13 C14 C15 O5 -179.3(2) . . . . ?
C13 C14 C15 C16 0.0(3) . . . . ?
C13 C12 C11 C10 0.4(4) . . . . ?
C13 C18 C17 C16 -0.9(4) . . . . ?
C25 N4 C30 C29 0.2(4) . . . . ?
C25 C24 C23 C21 178.8(2) . . . . ?
C25 C26 C27 O2 -179.8(2) . . . . ?
C25 C26 C27 C29 0.0(4) . . . . ?
C26 C27 C29 C30 0.1(4) . . . . ?
C30 N4 C25 C24 179.5(2) . . . . ?
C30 N4 C25 C26 -0.2(3) . . . . ?
C19 N3 C24 C25 -179.3(2) . . . . ?
C19 N3 C24 C23 -0.1(3) . . . . ?
C23 C24 C25 N4 -177.3(2) . . . . ?
C23 C24 C25 C26 2.3(3) . . . . ?
C23 C21 C20 C19 0.1(4) . . . . ?
C7 C8 C9 Cl1 -179.8(2) . . . . ?
C7 C8 C9 C4 0.0(4) . . . . ?
C22 O1 C21 C23 173.5(3) . . . . ?
C22 O1 C21 C20 -7.3(4) . . . . ?
C12 C13 C18 Cl2 1.7(4) . . . . ?
C12 C13 C18 C17 -178.0(3) . . . . ?
C1 N1 C5 C6 -176.0(2) . . . . ?
C1 N1 C5 C4 3.7(3) . . . . ?
C3 C4 C9 Cl1 3.8(3) . . . . ?
C3 C4 C9 C8 -176.0(2) . . . . ?
C28 O2 C27 C26 -1.3(4) . . . . ?
C28 O2 C27 C29 178.9(2) . . . . ?
C9 C4 C3 C2 179.6(2) . . . . ?
C10 N2 C14 C15 -178.9(2) . . . . ?
C10 N2 C14 C13 0.3(3) . . . . ?
C18 C13 C12 C11 179.1(3) . . . . ?
